data_1512651
loop_
_publ_author_name
'Zubair Ahmed'
'Wakeel Ahmed Dar'
'K. Iftikhar'

_publ_section_title
;
 Synthesis and luminescence study of a highly volatile Sm(III) complex
;
_journal_name_full
;
Inorganica Chimica Acta
;
_journal_page_first 446
_journal_page_last 453
_journal_paper_doi 10.1016/j.ica.2012.05.025
_journal_volume 392
_journal_year 2012
_chemical_formula_moiety 'C21 H11 F18 N4 O6 Sm'
_chemical_formula_sum 'C21 H11 F18 N4 O6 Sm'
_chemical_formula_weight 907.70
_space_group_IT_number 14
_symmetry_cell_setting monoclinic
_symmetry_space_group_name_Hall '-P 2ybc'
_symmetry_space_group_name_H-M 'P 1 21/c 1'
_atom_sites_solution_hydrogens geom
_atom_sites_solution_primary direct
_atom_sites_solution_secondary difmap
_cell_angle_alpha 90.00
_cell_angle_beta 97.450(4)
_cell_angle_gamma 90.00
_cell_formula_units_Z 4
_cell_length_a 9.014(2)
_cell_length_b 22.338(5)
_cell_length_c 15.946(4)
_cell_measurement_reflns_used 6260
_cell_measurement_temperature 298(2)
_cell_measurement_theta_max 28.16
_cell_measurement_theta_min 2.28
_cell_volume 3183.7(13)
_computing_cell_refinement 'Bruker SMART'
_computing_data_collection 'Bruker SMART'
_computing_data_reduction 'Bruker SAINT'
_computing_molecular_graphics 'Bruker SHELXTL'
_computing_publication_material 'Bruker SHELXTL'
_computing_structure_refinement 'SHELXL-97 (Sheldrick, 1997)'
_computing_structure_solution 'SHELXS-97 (Sheldrick, 1990)'
_diffrn_ambient_temperature 298(2)
_diffrn_measured_fraction_theta_full 1.000
_diffrn_measured_fraction_theta_max 1.000
_diffrn_measurement_device_type 'CCD area detector'
_diffrn_measurement_method 'phi and omega scans'
_diffrn_radiation_monochromator graphite
_diffrn_radiation_source 'fine-focus sealed tube'
_diffrn_radiation_type MoK\a
_diffrn_radiation_wavelength 0.71073
_diffrn_reflns_av_R_equivalents 0.0288
_diffrn_reflns_av_sigmaI/netI 0.0214
_diffrn_reflns_limit_h_max 10
_diffrn_reflns_limit_h_min -10
_diffrn_reflns_limit_k_max 26
_diffrn_reflns_limit_k_min -26
_diffrn_reflns_limit_l_max 18
_diffrn_reflns_limit_l_min -18
_diffrn_reflns_number 29898
_diffrn_reflns_theta_full 25.00
_diffrn_reflns_theta_max 25.00
_diffrn_reflns_theta_min 1.58
_exptl_absorpt_coefficient_mu 1.991
_exptl_absorpt_correction_T_max 0.787
_exptl_absorpt_correction_T_min 0.689
_exptl_absorpt_correction_type multi-scan
_exptl_absorpt_process_details SADABS
_exptl_crystal_colour White
_exptl_crystal_density_diffrn 1.894
_exptl_crystal_density_meas 1.895
_exptl_crystal_density_method 'not measured'
_exptl_crystal_description Block
_exptl_crystal_F_000 1748.0
_exptl_crystal_size_max 0.28
_exptl_crystal_size_mid 0.16
_exptl_crystal_size_min 0.12
_refine_diff_density_max 0.653
_refine_diff_density_min -0.957
_refine_diff_density_rms 0.087
_refine_ls_extinction_method none
_refine_ls_goodness_of_fit_ref 1.257
_refine_ls_hydrogen_treatment constr
_refine_ls_matrix_type full
_refine_ls_number_parameters 451
_refine_ls_number_reflns 5617
_refine_ls_number_restraints 0
_refine_ls_restrained_S_all 1.257
_refine_ls_R_factor_all 0.0624
_refine_ls_R_factor_gt 0.0604
_refine_ls_shift/su_max 0.001
_refine_ls_shift/su_mean 0.000
_refine_ls_structure_factor_coef Fsqd
_refine_ls_weighting_details 'calc w=1/[\s^2^(Fo^2^)+(0.0476P)^2^+8.1809P] where P=(Fo^2^+2Fc^2^)/3'
_refine_ls_weighting_scheme calc
_refine_ls_wR_factor_gt 0.1395
_refine_ls_wR_factor_ref 0.1406
_reflns_number_gt 5423
_reflns_number_total 5619
_reflns_threshold_expression >2sigma(I)
_cod_data_source_file ICA-2012-392-446-453.cif
_cod_data_source_block z4m
_cod_original_sg_symbol_H-M P2(1)/c
_cod_database_code 1512651

loop_
_symmetry_equiv_pos_as_xyz
'x, y, z'
'-x, y+1/2, -z+1/2'
'-x, -y, -z'
'x, -y-1/2, z-1/2'

loop_
_atom_site_label
_atom_site_type_symbol
_atom_site_fract_x
_atom_site_fract_y
_atom_site_fract_z
_atom_site_U_iso_or_equiv
_atom_site_adp_type
_atom_site_occupancy
_atom_site_symmetry_multiplicity
_atom_site_calc_flag
_atom_site_refinement_flags
C5 C 0.4791(13) 0.6341(6) 0.0938(7) 0.105(3) Uani 1 1 d .
C7 C 0.0668(9) 0.8217(3) 0.1952(5) 0.079(2) Uani 1 1 d .
H7 H 0.0479 0.8619 0.1831 0.095 Uiso 1 1 calc R
Sm1 Sm 0.09140(4) 0.656864(15) 0.26081(2) 0.06056(15) Uani 1 1 d .
O3 O 0.1809(5) 0.7555(2) 0.2989(3) 0.0659(12) Uani 1 1 d .
O5 O -0.1233(5) 0.7128(2) 0.2863(3) 0.0675(12) Uani 1 1 d .
O2 O 0.2985(6) 0.6528(2) 0.1837(4) 0.0783(14) Uani 1 1 d .
O1 O 0.2025(6) 0.5583(2) 0.2733(4) 0.0829(15) Uani 1 1 d .
O4 O 0.0257(6) 0.7236(2) 0.1424(3) 0.0713(13) Uani 1 1 d .
C13 C -0.1987(9) 0.5998(3) 0.3511(5) 0.0685(19) Uani 1 1 d .
O6 O -0.0713(6) 0.5960(2) 0.3288(3) 0.0733(13) Uani 1 1 d .
N1 N 0.2415(8) 0.6512(3) 0.4071(4) 0.0775(18) Uani 1 1 d .
C3 C 0.3753(9) 0.6122(4) 0.1571(5) 0.078(2) Uani 1 1 d .
F3 F 0.4133(10) 0.4364(3) 0.2323(8) 0.217(5) Uani 1 1 d .
C1 C 0.2926(9) 0.5300(3) 0.2378(6) 0.080(2) Uani 1 1 d .
C11 C -0.2437(8) 0.7029(3) 0.3138(5) 0.0665(17) Uani 1 1 d .
C16 C 0.2712(11) 0.6039(4) 0.4568(6) 0.090(3) Uani 1 1 d .
H16 H 0.2421 0.5651 0.4416 0.108 Uiso 1 1 calc R
C6 C 0.1491(8) 0.8064(3) 0.2708(5) 0.0664(18) Uani 1 1 d .
C8 C 0.0113(9) 0.7790(4) 0.1366(5) 0.0701(19) Uani 1 1 d .
N2 N 0.3085(9) 0.6963(3) 0.4514(5) 0.099(2) Uani 1 1 d .
H2 H 0.3089 0.7327 0.4338 0.118 Uiso 1 1 calc R
F16 F -0.3823(10) 0.5455(3) 0.4129(7) 0.205(5) Uani 1 1 d .
C12 C -0.2904(9) 0.6494(3) 0.3458(5) 0.073(2) Uani 1 1 d .
H12 H -0.3843 0.6470 0.3639 0.088 Uiso 1 1 calc R
F7 F 0.3437(11) 0.8534(4) 0.3552(7) 0.201(5) Uani 1 1 d .
C9 C 0.2066(14) 0.8574(4) 0.3289(8) 0.104(3) Uani 1 1 d .
C14 C -0.3452(12) 0.7569(5) 0.3130(9) 0.106(3) Uani 1 1 d .
F9 F 0.1472(16) 0.8576(5) 0.3967(8) 0.253(7) Uani 1 1 d .
F17 F -0.2647(12) 0.5003(3) 0.3354(6) 0.195(4) Uani 1 1 d .
F1 F 0.1840(9) 0.4357(3) 0.2331(6) 0.171(4) Uani 1 1 d .
F11 F -0.2187(8) 0.7904(6) 0.0550(5) 0.214(5) Uani 1 1 d .
C15 C -0.2542(13) 0.5430(4) 0.3886(7) 0.099(3) Uani 1 1 d .
C17 C 0.3479(14) 0.6187(5) 0.5315(7) 0.127(4) Uani 1 1 d .
H17 H 0.3760 0.5932 0.5768 0.152 Uiso 1 1 calc R
C4 C 0.3048(13) 0.4644(4) 0.2596(9) 0.106(3) Uani 1 1 d .
C10 C -0.0856(15) 0.7991(5) 0.0558(7) 0.104(3) Uani 1 1 d .
F10 F -0.0619(12) 0.8545(3) 0.0363(5) 0.197(4) Uani 1 1 d .
C2 C 0.3788(10) 0.5521(4) 0.1792(6) 0.092(3) Uani 1 1 d .
H2A H 0.4405 0.5261 0.1541 0.110 Uiso 1 1 calc R
N3 N -0.0431(7) 0.5983(3) 0.1367(5) 0.0809(18) Uani 1 1 d .
C19 C -0.0754(9) 0.6185(3) 0.0590(5) 0.0715(19) Uani 1 1 d .
H19 H -0.0540 0.6572 0.0427 0.086 Uiso 1 1 calc R
F12 F -0.0443(11) 0.7720(4) -0.0106(4) 0.174(3) Uani 1 1 d .
F6 F 0.4287(11) 0.6794(4) 0.0513(6) 0.188(4) Uani 1 1 d .
F18 F -0.1673(11) 0.5243(4) 0.4508(6) 0.196(5) Uani 1 1 d .
F4 F 0.4935(10) 0.5934(4) 0.0351(5) 0.165(3) Uani 1 1 d .
N4 N -0.0912(10) 0.5420(4) 0.1325(6) 0.120(3) Uani 1 1 d .
H4 H -0.0837 0.5179 0.1749 0.144 Uiso 1 1 calc R
F5 F 0.6117(9) 0.6435(5) 0.1304(5) 0.200(5) Uani 1 1 d .
F2 F 0.3302(12) 0.4563(3) 0.3403(6) 0.178(4) Uani 1 1 d .
C18 C 0.3762(12) 0.6775(6) 0.5280(7) 0.120(4) Uani 1 1 d .
H18 H 0.4309 0.7007 0.5694 0.144 Uiso 1 1 calc R
F13 F -0.2849(12) 0.7999(4) 0.3539(8) 0.218(5) Uani 1 1 d .
F14 F -0.3737(14) 0.7805(5) 0.2414(7) 0.232(6) Uani 1 1 d .
F15 F -0.4641(11) 0.7494(4) 0.3393(11) 0.301(9) Uani 1 1 d .
F8 F 0.1848(14) 0.9089(3) 0.3011(6) 0.232(6) Uani 1 1 d .
C21 C -0.1553(12) 0.5269(5) 0.0512(8) 0.110(3) Uani 1 1 d .
H21 H -0.1974 0.4907 0.0318 0.133 Uiso 1 1 calc R
C20 C -0.1408(13) 0.5785(6) 0.0071(7) 0.116(3) Uani 1 1 d .
H20 H -0.1722 0.5841 -0.0503 0.139 Uiso 1 1 calc R

loop_
_atom_site_aniso_label
_atom_site_aniso_U_11
_atom_site_aniso_U_22
_atom_site_aniso_U_33
_atom_site_aniso_U_23
_atom_site_aniso_U_13
_atom_site_aniso_U_12
C5 0.097(7) 0.119(8) 0.105(8) 0.003(7) 0.034(6) 0.035(6)
C7 0.092(6) 0.053(4) 0.090(6) 0.017(4) 0.007(5) 0.013(4)
Sm1 0.0624(2) 0.0480(2) 0.0721(3) 0.00917(16) 0.01176(17) 0.00776(15)
O3 0.065(3) 0.050(3) 0.080(3) 0.011(2) 0.004(2) 0.005(2)
O5 0.062(3) 0.061(3) 0.081(3) 0.013(2) 0.017(2) 0.003(2)
O2 0.068(3) 0.070(3) 0.101(4) 0.004(3) 0.027(3) 0.011(3)
O1 0.088(4) 0.059(3) 0.103(4) 0.007(3) 0.016(3) 0.014(3)
O4 0.089(3) 0.062(3) 0.064(3) 0.008(2) 0.012(2) 0.007(3)
C13 0.082(5) 0.061(4) 0.061(4) 0.000(3) 0.003(4) -0.016(4)
O6 0.082(3) 0.055(3) 0.086(3) 0.014(2) 0.022(3) 0.001(2)
N1 0.089(5) 0.061(4) 0.082(4) 0.017(3) 0.004(3) -0.001(3)
C3 0.069(5) 0.084(6) 0.081(5) -0.008(4) 0.008(4) 0.013(4)
F3 0.198(9) 0.081(4) 0.395(16) 0.028(6) 0.124(10) 0.062(5)
C1 0.070(5) 0.057(4) 0.106(6) -0.015(4) -0.016(4) 0.016(4)
C11 0.064(4) 0.067(4) 0.067(4) -0.003(3) 0.005(3) 0.002(3)
C16 0.117(7) 0.061(5) 0.085(6) 0.023(4) -0.010(5) -0.003(5)
C6 0.068(4) 0.049(4) 0.083(5) 0.010(3) 0.014(4) 0.004(3)
C8 0.078(5) 0.068(5) 0.066(4) 0.021(4) 0.016(4) 0.005(4)
N2 0.107(6) 0.072(5) 0.111(6) 0.019(4) -0.011(5) -0.017(4)
F16 0.185(8) 0.120(6) 0.343(13) 0.062(7) 0.155(9) -0.020(5)
C12 0.066(4) 0.070(5) 0.087(5) 0.005(4) 0.020(4) -0.013(4)
F7 0.146(7) 0.155(7) 0.280(12) -0.106(7) -0.053(7) 0.009(6)
C9 0.109(8) 0.062(5) 0.135(9) -0.001(6) -0.011(7) 0.007(5)
C14 0.086(7) 0.079(7) 0.158(11) 0.016(7) 0.039(7) 0.022(5)
F9 0.343(16) 0.218(11) 0.228(11) -0.139(9) 0.151(12) -0.134(11)
F17 0.329(12) 0.086(4) 0.189(8) -0.032(5) 0.108(8) -0.094(6)
F1 0.136(6) 0.072(4) 0.285(10) 0.012(5) -0.053(6) -0.018(4)
F11 0.088(5) 0.387(16) 0.159(7) 0.123(9) -0.019(5) 0.022(7)
C15 0.121(8) 0.064(5) 0.117(8) 0.017(5) 0.038(7) -0.018(5)
C17 0.149(10) 0.110(8) 0.110(8) 0.046(7) -0.029(7) -0.013(7)
C4 0.110(8) 0.056(5) 0.149(10) 0.004(6) 0.005(7) 0.023(5)
C10 0.133(10) 0.094(7) 0.079(6) 0.028(5) -0.012(6) 0.017(6)
F10 0.299(12) 0.123(6) 0.142(6) 0.069(5) -0.073(7) -0.013(6)
C2 0.091(6) 0.074(6) 0.112(7) -0.011(5) 0.021(5) 0.029(5)
N3 0.079(4) 0.056(4) 0.107(6) -0.004(3) 0.012(4) 0.001(3)
C19 0.093(5) 0.062(4) 0.060(4) -0.002(4) 0.013(4) -0.002(4)
F12 0.226(9) 0.213(9) 0.077(4) 0.021(5) -0.005(5) 0.059(7)
F6 0.225(9) 0.184(8) 0.176(8) 0.075(7) 0.112(7) 0.073(7)
F18 0.224(9) 0.157(7) 0.187(8) 0.115(6) -0.048(7) -0.080(6)
F4 0.199(8) 0.183(7) 0.126(5) -0.018(5) 0.071(5) 0.033(6)
N4 0.120(7) 0.094(6) 0.141(8) 0.000(6) -0.003(6) 0.005(5)
F5 0.116(6) 0.362(14) 0.131(6) -0.012(7) 0.045(5) -0.077(7)
F2 0.270(10) 0.083(4) 0.169(7) 0.038(5) -0.022(7) 0.029(5)
C18 0.118(8) 0.127(9) 0.101(7) 0.017(7) -0.038(6) -0.027(7)
F13 0.215(10) 0.115(6) 0.310(14) -0.069(8) -0.020(9) 0.082(7)
F14 0.282(13) 0.225(11) 0.183(8) 0.049(8) 0.009(8) 0.178(10)
F15 0.175(8) 0.141(7) 0.64(3) 0.137(11) 0.247(13) 0.082(6)
F8 0.380(15) 0.060(4) 0.218(9) -0.011(5) -0.104(10) 0.002(6)
C21 0.103(7) 0.102(8) 0.121(8) -0.046(7) -0.008(6) -0.001(6)
C20 0.139(10) 0.125(9) 0.086(7) -0.010(7) 0.025(6) 0.014(8)

loop_
_atom_type_symbol
_atom_type_description
_atom_type_scat_dispersion_real
_atom_type_scat_dispersion_imag
_atom_type_scat_source
C C 0.0033 0.0016 'International Tables Vol C Tables 4.2.6.8 and 6.1.1.4'
H H 0.0000 0.0000 'International Tables Vol C Tables 4.2.6.8 and 6.1.1.4'
N N 0.0061 0.0033 'International Tables Vol C Tables 4.2.6.8 and 6.1.1.4'
O O 0.0106 0.0060 'International Tables Vol C Tables 4.2.6.8 and 6.1.1.4'
F F 0.0171 0.0103 'International Tables Vol C Tables 4.2.6.8 and 6.1.1.4'
Sm Sm -0.1638 3.4418 'International Tables Vol C Tables 4.2.6.8 and 6.1.1.4'

loop_
_geom_angle_atom_site_label_1
_geom_angle_atom_site_label_2
_geom_angle_atom_site_label_3
_geom_angle
F6 C5 F5 111.3(13)
F6 C5 F4 103.4(10)
F5 C5 F4 105.2(9)
F6 C5 C3 113.4(8)
F5 C5 C3 111.4(9)
F4 C5 C3 111.6(10)
C6 C7 C8 121.8(7)
C6 C7 H7 119.1
C8 C7 H7 119.1
O6 Sm1 O2 142.56(17)
O6 Sm1 O5 69.97(17)
O2 Sm1 O5 145.30(17)
O6 Sm1 O3 128.39(18)
O2 Sm1 O3 84.55(17)
O5 Sm1 O3 74.27(16)
O6 Sm1 O1 73.32(18)
O2 Sm1 O1 70.19(18)
O5 Sm1 O1 143.22(18)
O3 Sm1 O1 133.97(18)
O6 Sm1 O4 127.53(18)
O2 Sm1 O4 75.43(18)
O5 Sm1 O4 71.80(16)
O3 Sm1 O4 70.80(16)
O1 Sm1 O4 133.11(18)
O6 Sm1 N1 80.7(2)
O2 Sm1 N1 96.5(2)
O5 Sm1 N1 102.5(2)
O3 Sm1 N1 72.05(18)
O1 Sm1 N1 73.4(2)
O4 Sm1 N1 142.53(19)
O6 Sm1 N3 78.4(2)
O2 Sm1 N3 84.5(2)
O5 Sm1 N3 94.99(19)
O3 Sm1 N3 141.28(19)
O1 Sm1 N3 75.3(2)
O4 Sm1 N3 70.5(2)
N1 Sm1 N3 146.2(2)
C6 O3 Sm1 134.1(5)
C11 O5 Sm1 137.2(5)
C3 O2 Sm1 135.6(5)
C1 O1 Sm1 136.5(6)
C8 O4 Sm1 133.0(5)
O6 C13 C12 127.2(7)
O6 C13 C15 114.7(8)
C12 C13 C15 118.1(8)
C13 O6 Sm1 137.7(5)
C16 N1 N2 104.0(7)
C16 N1 Sm1 129.0(6)
N2 N1 Sm1 126.9(5)
O2 C3 C2 127.7(8)
O2 C3 C5 113.8(8)
C2 C3 C5 118.6(8)
O1 C1 C2 126.4(8)
O1 C1 C4 115.4(9)
C2 C1 C4 118.2(8)
O5 C11 C12 127.2(7)
O5 C11 C14 114.2(7)
C12 C11 C14 118.6(7)
N1 C16 C17 112.1(9)
N1 C16 H16 124.0
C17 C16 H16 124.0
O3 C6 C7 128.1(7)
O3 C6 C9 115.1(7)
C7 C6 C9 116.8(7)
O4 C8 C7 127.6(7)
O4 C8 C10 113.3(8)
C7 C8 C10 119.0(7)
N1 N2 C18 111.3(8)
N1 N2 H2 124.3
C18 N2 H2 124.3
C13 C12 C11 120.4(7)
C13 C12 H12 119.8
C11 C12 H12 119.8
F8 C9 F7 106.8(12)
F8 C9 F9 103.8(12)
F7 C9 F9 102.8(12)
F8 C9 C6 117.0(10)
F7 C9 C6 113.2(9)
F9 C9 C6 111.9(10)
F15 C14 F13 105.6(13)
F15 C14 F14 106.6(13)
F13 C14 F14 100.2(11)
F15 C14 C11 116.6(9)
F13 C14 C11 112.9(10)
F14 C14 C11 113.3(10)
F18 C15 F16 105.9(10)
F18 C15 F17 105.3(10)
F16 C15 F17 104.2(10)
F18 C15 C13 112.7(9)
F16 C15 C13 116.4(9)
F17 C15 C13 111.4(9)
C16 C17 C18 106.5(9)
C16 C17 H17 126.7
C18 C17 H17 126.8
F3 C4 F1 107.2(10)
F3 C4 F2 103.0(10)
F1 C4 F2 106.9(11)
F3 C4 C1 115.6(10)
F1 C4 C1 112.1(8)
F2 C4 C1 111.4(9)
F11 C10 F10 110.0(11)
F11 C10 F12 107.6(11)
F10 C10 F12 99.9(10)
F11 C10 C8 114.7(9)
F10 C10 C8 112.8(9)
F12 C10 C8 110.8(9)
C1 C2 C3 121.4(8)
C1 C2 H2A 119.3
C3 C2 H2A 119.3
C19 N3 N4 104.4(8)
C19 N3 Sm1 125.5(5)
N4 N3 Sm1 130.1(6)
C20 C19 N3 112.8(9)
C20 C19 H19 123.6
N3 C19 H19 123.6
N3 N4 C21 111.7(9)
N3 N4 H4 124.2
C21 N4 H4 124.2
C17 C18 N2 105.9(9)
C17 C18 H18 127.0
N2 C18 H18 127.0
C20 C21 N4 102.7(9)
C20 C21 H21 128.6
N4 C21 H21 128.6
C19 C20 C21 108.4(10)
C19 C20 H20 125.8
C21 C20 H20 125.8

loop_
_geom_bond_atom_site_label_1
_geom_bond_atom_site_label_2
_geom_bond_distance
C5 F6 1.269(12)
C5 F5 1.277(13)
C5 F4 1.324(12)
C5 C3 1.542(13)
C7 C6 1.375(11)
C7 C8 1.382(11)
C7 H7 0.9300
Sm1 O6 2.364(5)
Sm1 O2 2.366(5)
Sm1 O5 2.382(5)
Sm1 O3 2.398(5)
Sm1 O1 2.415(5)
Sm1 O4 2.419(5)
Sm1 N1 2.544(7)
Sm1 N3 2.546(7)
O3 C6 1.241(8)
O5 C11 1.242(8)
O2 C3 1.248(9)
O1 C1 1.224(10)
O4 C8 1.246(9)
C13 O6 1.248(9)
C13 C12 1.378(11)
C13 C15 1.515(11)
N1 C16 1.327(9)
N1 N2 1.328(9)
C3 C2 1.388(12)
F3 C4 1.284(12)
C1 C2 1.381(13)
C1 C4 1.507(12)
C11 C12 1.386(10)
C11 C14 1.513(12)
C16 C17 1.337(13)
C16 H16 0.9300
C6 C9 1.517(13)
C8 C10 1.528(11)
N2 C18 1.358(12)
N2 H2 0.8600
F16 C15 1.266(12)
C12 H12 0.9300
F7 C9 1.256(13)
C9 F8 1.237(11)
C9 F9 1.267(14)
C14 F15 1.212(12)
C14 F13 1.247(14)
C14 F14 1.253(14)
F17 C15 1.272(12)
F1 C4 1.287(12)
F11 C10 1.214(13)
C15 F18 1.253(12)
C17 C18 1.340(15)
C17 H17 0.9300
C4 F2 1.291(13)
C10 F10 1.300(12)
C10 F12 1.313(13)
C2 H2A 0.9300
N3 C19 1.315(10)
N3 N4 1.328(10)
C19 C20 1.307(13)
C19 H19 0.9300
N4 C21 1.390(13)
N4 H4 0.8600
C18 H18 0.9300
C21 C20 1.365(15)
C21 H21 0.9300
C20 H20 0.9300

loop_
_geom_torsion_atom_site_label_1
_geom_torsion_atom_site_label_2
_geom_torsion_atom_site_label_3
_geom_torsion_atom_site_label_4
_geom_torsion
O6 Sm1 O3 C6 -103.6(7)
O2 Sm1 O3 C6 96.1(7)
O5 Sm1 O3 C6 -56.2(6)
O1 Sm1 O3 C6 151.6(6)
O4 Sm1 O3 C6 19.6(6)
N1 Sm1 O3 C6 -165.3(7)
N3 Sm1 O3 C6 21.9(8)
O6 Sm1 O5 C11 -5.7(7)
O2 Sm1 O5 C11 157.6(6)
O3 Sm1 O5 C11 -147.8(7)
O1 Sm1 O5 C11 -2.0(8)
O4 Sm1 O5 C11 137.7(7)
N1 Sm1 O5 C11 -80.8(7)
N3 Sm1 O5 C11 70.1(7)
O6 Sm1 O2 C3 2.1(9)
O5 Sm1 O2 C3 -151.5(7)
O3 Sm1 O2 C3 156.5(8)
O1 Sm1 O2 C3 15.6(7)
O4 Sm1 O2 C3 -132.0(8)
N1 Sm1 O2 C3 85.3(8)
N3 Sm1 O2 C3 -60.7(8)
O6 Sm1 O1 C1 157.9(8)
O2 Sm1 O1 C1 -13.6(7)
O5 Sm1 O1 C1 154.2(7)
O3 Sm1 O1 C1 -74.4(8)
O4 Sm1 O1 C1 31.7(9)
N1 Sm1 O1 C1 -117.1(8)
N3 Sm1 O1 C1 75.8(8)
O6 Sm1 O4 C8 102.4(7)
O2 Sm1 O4 C8 -111.0(7)
O5 Sm1 O4 C8 57.4(7)
O3 Sm1 O4 C8 -21.7(7)
O1 Sm1 O4 C8 -154.7(6)
N1 Sm1 O4 C8 -29.5(8)
N3 Sm1 O4 C8 159.8(7)
C12 C13 O6 Sm1 -4.7(13)
C15 C13 O6 Sm1 175.9(6)
O2 Sm1 O6 C13 -158.4(7)
O5 Sm1 O6 C13 6.0(7)
O3 Sm1 O6 C13 54.9(8)
O1 Sm1 O6 C13 -171.7(8)
O4 Sm1 O6 C13 -39.6(8)
N1 Sm1 O6 C13 113.1(7)
N3 Sm1 O6 C13 -93.7(7)
O6 Sm1 N1 C16 45.1(8)
O2 Sm1 N1 C16 -97.2(8)
O5 Sm1 N1 C16 112.0(8)
O3 Sm1 N1 C16 -179.4(8)
O1 Sm1 N1 C16 -30.2(8)
O4 Sm1 N1 C16 -171.7(7)
N3 Sm1 N1 C16 -7.5(10)
O6 Sm1 N1 N2 -134.7(7)
O2 Sm1 N1 N2 83.0(7)
O5 Sm1 N1 N2 -67.8(7)
O3 Sm1 N1 N2 0.9(7)
O1 Sm1 N1 N2 150.0(8)
O4 Sm1 N1 N2 8.6(9)
N3 Sm1 N1 N2 172.8(6)
Sm1 O2 C3 C2 -13.4(14)
Sm1 O2 C3 C5 168.0(7)
F6 C5 C3 O2 -29.2(14)
F5 C5 C3 O2 97.2(11)
F4 C5 C3 O2 -145.5(9)
F6 C5 C3 C2 152.1(11)
F5 C5 C3 C2 -81.5(13)
F4 C5 C3 C2 35.8(13)
Sm1 O1 C1 C2 8.7(14)
Sm1 O1 C1 C4 -169.3(7)
Sm1 O5 C11 C12 4.1(13)
Sm1 O5 C11 C14 -177.6(7)
N2 N1 C16 C17 2.9(12)
Sm1 N1 C16 C17 -176.9(8)
Sm1 O3 C6 C7 -13.9(12)
Sm1 O3 C6 C9 164.8(7)
C8 C7 C6 O3 -2.7(14)
C8 C7 C6 C9 178.7(9)
Sm1 O4 C8 C7 18.6(12)
Sm1 O4 C8 C10 -158.6(7)
C6 C7 C8 O4 0.1(14)
C6 C7 C8 C10 177.1(9)
C16 N1 N2 C18 -1.1(11)
Sm1 N1 N2 C18 178.7(7)
O6 C13 C12 C11 -0.8(13)
C15 C13 C12 C11 178.6(8)
O5 C11 C12 C13 1.1(13)
C14 C11 C12 C13 -177.2(9)
O3 C6 C9 F8 175.8(12)
C7 C6 C9 F8 -5.3(17)
O3 C6 C9 F7 51.0(14)
C7 C6 C9 F7 -130.2(11)
O3 C6 C9 F9 -64.6(14)
C7 C6 C9 F9 114.2(12)
O5 C11 C14 F15 -180.0(14)
C12 C11 C14 F15 -1.5(19)
O5 C11 C14 F13 -57.4(14)
C12 C11 C14 F13 121.1(12)
O5 C11 C14 F14 55.7(14)
C12 C11 C14 F14 -125.9(12)
O6 C13 C15 F18 56.5(12)
C12 C13 C15 F18 -123.0(11)
O6 C13 C15 F16 179.2(10)
C12 C13 C15 F16 -0.3(15)
O6 C13 C15 F17 -61.6(13)
C12 C13 C15 F17 118.9(11)
N1 C16 C17 C18 -3.5(15)
O1 C1 C4 F3 -170.4(11)
C2 C1 C4 F3 11.3(16)
O1 C1 C4 F1 66.4(13)
C2 C1 C4 F1 -111.9(11)
O1 C1 C4 F2 -53.3(13)
C2 C1 C4 F2 128.4(11)
O4 C8 C10 F11 74.1(13)
C7 C8 C10 F11 -103.4(13)
O4 C8 C10 F10 -159.0(10)
C7 C8 C10 F10 23.6(15)
O4 C8 C10 F12 -48.0(13)
C7 C8 C10 F12 134.6(10)
O1 C1 C2 C3 3.0(15)
C4 C1 C2 C3 -178.9(9)
O2 C3 C2 C1 -0.8(15)
C5 C3 C2 C1 177.7(9)
O6 Sm1 N3 C19 147.3(7)
O2 Sm1 N3 C19 -66.2(6)
O5 Sm1 N3 C19 78.9(7)
O3 Sm1 N3 C19 8.0(8)
O1 Sm1 N3 C19 -137.1(7)
O4 Sm1 N3 C19 10.2(6)
N1 Sm1 N3 C19 -159.6(6)
O6 Sm1 N3 N4 -35.4(7)
O2 Sm1 N3 N4 111.1(8)
O5 Sm1 N3 N4 -103.7(7)
O3 Sm1 N3 N4 -174.7(7)
O1 Sm1 N3 N4 40.2(7)
O4 Sm1 N3 N4 -172.4(8)
N1 Sm1 N3 N4 17.7(10)
N4 N3 C19 C20 0.1(11)
Sm1 N3 C19 C20 178.0(7)
C19 N3 N4 C21 -0.3(10)
Sm1 N3 N4 C21 -178.0(6)
C16 C17 C18 N2 2.6(15)
N1 N2 C18 C17 -0.9(14)
N3 N4 C21 C20 0.3(12)
N3 C19 C20 C21 0.1(13)
N4 C21 C20 C19 -0.2(13)
